data_7102406
loop_
_publ_author_name
'Bai, Yan'
'Guo, Dong'
'Duan, Chun-Ying'
'Dang, Dong-Bin'
'Pang, Ke-Liang'
'Meng, Qing-Jin'

_publ_section_title
;
 A three dimensional porous metal-organic framework
 [Fe4L6.(DMF)3.(H2O)10] constructed from neutral discrete Fe4L6
 pyramids [H2L = 1,3-benzodihydroxamix acid].
;
_journal_issue 2
_journal_name_full 'Chemical communications (Cambridge, England)'
_journal_page_first 186
_journal_page_last 187
_journal_paper_doi 10.1039/b306264c
_journal_year 2004
_chemical_formula_sum 'C57 H77 Fe4 N15 O37'
_chemical_formula_weight 1787.74
_chemical_name_systematic
;
?
;
_space_group_IT_number 198
_symmetry_cell_setting cubic
_symmetry_space_group_name_Hall 'P 2ac 2ab 3'
_symmetry_space_group_name_H-M 'P 21 3'
_atom_sites_solution_hydrogens geom
_atom_sites_solution_primary direct
_atom_sites_solution_secondary difmap
_audit_creation_method SHELXL-97
_cell_angle_alpha 90.00
_cell_angle_beta 90.00
_cell_angle_gamma 90.00
_cell_formula_units_Z 8
_cell_length_a 27.6415(17)
_cell_length_b 27.6415(17)
_cell_length_c 27.6415(17)
_cell_measurement_reflns_used 3669
_cell_measurement_temperature 293(2)
_cell_measurement_theta_max 13.38
_cell_measurement_theta_min 2.21
_cell_volume 21120(2)
_computing_cell_refinement 'Bruker SMART'
_computing_data_collection 'Bruker SMART'
_computing_data_reduction 'Bruker SAINT'
_computing_molecular_graphics 'Bruker SHELXTL'
_computing_publication_material 'Bruker SHELXTL'
_computing_structure_refinement 'Bruker SHELXTL'
_computing_structure_solution 'Bruker SHELXTL'
_diffrn_ambient_temperature 293(2)
_diffrn_measured_fraction_theta_full 0.996
_diffrn_measured_fraction_theta_max 0.996
_diffrn_measurement_device_type 'CCD area detector'
_diffrn_measurement_method 'phi and omega scans'
_diffrn_radiation_monochromator graphite
_diffrn_radiation_source 'fine-focus sealed tube'
_diffrn_radiation_type MoK\a
_diffrn_radiation_wavelength 0.71073
_diffrn_reflns_av_R_equivalents 0.1388
_diffrn_reflns_av_sigmaI/netI 0.2881
_diffrn_reflns_limit_h_max 23
_diffrn_reflns_limit_h_min -32
_diffrn_reflns_limit_k_max 32
_diffrn_reflns_limit_k_min -32
_diffrn_reflns_limit_l_max 32
_diffrn_reflns_limit_l_min -32
_diffrn_reflns_number 85354
_diffrn_reflns_theta_full 24.99
_diffrn_reflns_theta_max 24.99
_diffrn_reflns_theta_min 1.80
_exptl_absorpt_coefficient_mu 0.612
_exptl_absorpt_correction_type none
_exptl_crystal_colour drak-red
_exptl_crystal_density_diffrn 1.124
_exptl_crystal_density_method 'not measured'
_exptl_crystal_description block
_exptl_crystal_F_000 7392
_exptl_crystal_size_max 0.30
_exptl_crystal_size_mid 0.30
_exptl_crystal_size_min 0.30
_refine_diff_density_max 0.588
_refine_diff_density_min -0.321
_refine_diff_density_rms 0.087
_refine_ls_abs_structure_details 'Flack H D (1983), Acta Cryst. A39, 876-881'
_refine_ls_abs_structure_Flack 0.22(3)
_refine_ls_extinction_method none
_refine_ls_goodness_of_fit_ref 0.983
_refine_ls_hydrogen_treatment mixed
_refine_ls_matrix_type full
_refine_ls_number_parameters 654
_refine_ls_number_reflns 12377
_refine_ls_number_restraints 408
_refine_ls_restrained_S_all 0.986
_refine_ls_R_factor_all 0.2415
_refine_ls_R_factor_gt 0.0770
_refine_ls_shift/su_max 0.000
_refine_ls_shift/su_mean 0.000
_refine_ls_structure_factor_coef Fsqd
_refine_ls_weighting_details 'calc w=1/[\s^2^(Fo^2^)+(0.0700P)^2^+0.0000P] where P=(Fo^2^+2Fc^2^)/3'
_refine_ls_weighting_scheme calc
_refine_ls_wR_factor_gt 0.1785
_refine_ls_wR_factor_ref 0.2086
_reflns_number_gt 4010
_reflns_number_total 12377
_reflns_threshold_expression >2sigma(I)
_cod_data_source_file b306264c.txt
_cod_data_source_block sad
_cod_depositor_comments
;
The following automatic conversions were performed:
'_symmetry_cell_setting' value 'Cubic' changed to 'cubic' according to
'/home/saulius/struct/CIF-dictionaries/cif_core.dic' dictionary named
'cif_core.dic' version 2.4.1 from 2010-06-29.

Automatic conversion script
Id: cif_fix_enum 1527 2010-12-29 10:47:43Z saulius 
;
_cod_original_sg_symbol_H-M 'P2(1)3  '
_cod_database_code 7102406

loop_
_symmetry_equiv_pos_as_xyz
'x, y, z'
'-x+1/2, -y, z+1/2'
'-x, y+1/2, -z+1/2'
'x+1/2, -y+1/2, -z'
'z, x, y'
'z+1/2, -x+1/2, -y'
'-z+1/2, -x, y+1/2'
'-z, x+1/2, -y+1/2'
'y, z, x'
'-y, z+1/2, -x+1/2'
'y+1/2, -z+1/2, -x'
'-y+1/2, -z, x+1/2'

loop_
_atom_site_label
_atom_site_type_symbol
_atom_site_fract_x
_atom_site_fract_y
_atom_site_fract_z
_atom_site_U_iso_or_equiv
_atom_site_adp_type
_atom_site_occupancy
_atom_site_symmetry_multiplicity
_atom_site_calc_flag
_atom_site_refinement_flags
Fe1 Fe 0.39165(5) 0.10835(5) 0.89165(5) 0.0568(8) Uani 1 3 d S
Fe2 Fe 0.56458(6) -0.16051(6) 0.90140(6) 0.0712(6) Uani 1 1 d .
O11 O 0.4185(2) 0.0418(2) 0.8707(2) 0.0533(19) Uani 1 1 d U
O12 O 0.4011(3) 0.1156(3) 0.8215(2) 0.065(2) Uani 1 1 d U
O13 O 0.5206(3) -0.1091(2) 0.8737(3) 0.068(2) Uani 1 1 d U
O14 O 0.5267(3) -0.1972(2) 0.8531(3) 0.079(3) Uani 1 1 d U
O15 O 0.6077(3) -0.1122(3) 0.9373(3) 0.073(2) Uani 1 1 d U
O16 O 0.6228(3) -0.1564(3) 0.8594(3) 0.088(3) Uani 1 1 d U
O17 O 0.6667(3) 0.0368(3) 1.0241(3) 0.081(2) Uani 1 1 d U
O18 O 0.7221(3) 0.0715(3) 1.0899(3) 0.086(3) Uani 1 1 d U
N11 N 0.4087(3) 0.0732(4) 0.8011(3) 0.062(3) Uani 1 1 d U
H11A H 0.4079 0.0706 0.7701 0.074 Uiso 1 1 calc R
N12 N 0.4980(4) -0.1676(4) 0.8282(4) 0.081(3) Uani 1 1 d U
H12A H 0.4812 -0.1789 0.8046 0.097 Uiso 1 1 calc R
N13 N 0.6608(4) -0.1379(4) 0.8844(4) 0.095(3) Uani 1 1 d U
H13A H 0.6900 -0.1416 0.8745 0.115 Uiso 1 1 calc R
N14 N 0.7379(4) 0.0306(4) 1.0657(4) 0.077(3) Uani 1 1 d U
H14A H 0.7656 0.0174 1.0711 0.093 Uiso 1 1 d R
C1 C 0.4174(4) 0.0361(4) 0.8267(4) 0.052(3) Uani 1 1 d U
C2 C 0.4268(5) -0.0095(5) 0.8036(4) 0.080(3) Uani 1 1 d U
C3 C 0.4544(4) -0.0434(4) 0.8311(4) 0.060(3) Uani 1 1 d U
H3A H 0.4662 -0.0346 0.8613 0.072 Uiso 1 1 calc R
C4 C 0.4642(5) -0.0922(4) 0.8120(4) 0.073(3) Uani 1 1 d U
C5 C 0.4477(6) -0.1016(5) 0.7673(5) 0.107(4) Uani 1 1 d U
H5A H 0.4546 -0.1315 0.7534 0.129 Uiso 1 1 calc R
C6 C 0.4199(6) -0.0671(5) 0.7399(5) 0.115(5) Uani 1 1 d U
H6A H 0.4103 -0.0743 0.7085 0.138 Uiso 1 1 calc R
C7 C 0.4075(6) -0.0227(5) 0.7605(5) 0.112(4) Uani 1 1 d U
H7A H 0.3859 -0.0023 0.7447 0.135 Uiso 1 1 calc R
C8 C 0.4951(5) -0.1237(5) 0.8383(5) 0.063(3) Uani 1 1 d U
C9 C 0.6511(5) -0.1142(5) 0.9240(5) 0.077(4) Uani 1 1 d U
C10 C 0.6889(5) -0.0930(4) 0.9503(5) 0.067(3) Uani 1 1 d U
C11 C 0.6810(4) -0.0543(5) 0.9767(4) 0.067(3) Uani 1 1 d U
H11B H 0.6503 -0.0406 0.9761 0.081 Uiso 1 1 calc R
C12 C 0.7151(5) -0.0331(5) 1.0046(5) 0.077(3) Uani 1 1 d U
C13 C 0.7632(5) -0.0523(5) 1.0054(5) 0.093(4) Uani 1 1 d U
H13B H 0.7881 -0.0367 1.0218 0.112 Uiso 1 1 calc R
C14 C 0.7707(5) -0.0956(5) 0.9805(5) 0.082(4) Uani 1 1 d U
H14B H 0.8006 -0.1107 0.9827 0.099 Uiso 1 1 calc R
C15 C 0.7360(5) -0.1159(5) 0.9533(5) 0.085(4) Uani 1 1 d U
H15A H 0.7421 -0.1444 0.9366 0.102 Uiso 1 1 calc R
C16 C 0.7072(5) 0.0136(5) 1.0342(5) 0.076(3) Uani 1 1 d U
Fe3 Fe 0.38132(6) -0.38132(6) 1.11868(6) 0.0723(9) Uani 1 3 d S
Fe4 Fe 0.53962(6) -0.39641(6) 0.84083(6) 0.0675(5) Uani 1 1 d .
O21 O 0.4069(3) -0.3573(3) 1.0530(3) 0.078(2) Uani 1 1 d U
O22 O 0.3323(3) -0.3338(3) 1.0967(3) 0.069(2) Uani 1 1 d U
O23 O 0.4953(3) -0.3709(3) 0.8940(2) 0.066(2) Uani 1 1 d U
O24 O 0.5517(3) -0.3253(3) 0.8371(3) 0.081(2) Uani 1 1 d U
O25 O 0.5890(3) -0.4185(3) 0.8922(3) 0.069(2) Uani 1 1 d U
O26 O 0.5957(3) -0.4133(3) 0.8006(2) 0.078(3) Uani 1 1 d U
O27 O 0.6571(3) -0.5043(3) 1.0378(2) 0.066(2) Uani 1 1 d U
O28 O 0.7182(2) -0.4999(3) 1.1073(3) 0.075(2) Uani 1 1 d U
N21 N 0.3481(4) -0.3106(4) 1.0589(4) 0.074(3) Uani 1 1 d U
H21A H 0.3313 -0.2860 1.0498 0.088 Uiso 1 1 calc R
N22 N 0.5194(4) -0.3007(4) 0.8660(4) 0.077(3) Uani 1 1 d U
H22A H 0.5187 -0.2696 0.8657 0.092 Uiso 1 1 calc R
N23 N 0.6340(4) -0.4221(3) 0.8270(4) 0.075(3) Uani 1 1 d U
H23A H 0.6615 -0.4271 0.8135 0.090 Uiso 1 1 calc R
N24 N 0.7266(3) -0.4778(3) 1.0654(4) 0.077(3) Uani 1 1 d U
H24A H 0.7528 -0.4618 1.0605 0.092 Uiso 1 1 calc R
C17 C 0.3855(5) -0.3202(4) 1.0339(5) 0.065(3) Uani 1 1 d U
C18 C 0.4040(5) -0.2990(5) 0.9904(5) 0.068(3) Uani 1 1 d U
C19 C 0.4387(4) -0.3209(4) 0.9639(4) 0.062(3) Uani 1 1 d U
H19A H 0.4502 -0.3510 0.9736 0.074 Uiso 1 1 calc R
C20 C 0.4572(5) -0.3004(5) 0.9236(5) 0.068(3) Uani 1 1 d U
C21 C 0.4396(6) -0.2569(5) 0.9096(5) 0.100(4) Uani 1 1 d U
H21B H 0.4516 -0.2420 0.8819 0.120 Uiso 1 1 calc R
C22 C 0.4007(6) -0.2325(6) 0.9390(6) 0.131(5) Uani 1 1 d U
H22B H 0.3870 -0.2032 0.9298 0.157 Uiso 1 1 calc R
C23 C 0.3871(6) -0.2558(5) 0.9790(5) 0.107(4) Uani 1 1 d U
H23B H 0.3650 -0.2410 0.9996 0.129 Uiso 1 1 calc R
C24 C 0.4898(5) -0.3245(5) 0.8939(4) 0.061(3) Uani 1 1 d U
C25 C 0.6300(5) -0.4231(4) 0.8742(5) 0.062(3) Uani 1 1 d U
C26 C 0.6730(5) -0.4304(4) 0.9040(4) 0.070(3) Uani 1 1 d U
C27 C 0.6652(4) -0.4516(4) 0.9524(4) 0.066(3) Uani 1 1 d U
H27A H 0.6346 -0.4619 0.9621 0.079 Uiso 1 1 calc R
C28 C 0.7058(5) -0.4558(4) 0.9835(4) 0.072(3) Uani 1 1 d U
C29 C 0.7519(5) -0.4438(4) 0.9682(5) 0.089(4) Uani 1 1 d U
H29A H 0.7784 -0.4489 0.9883 0.107 Uiso 1 1 calc R
C30 C 0.7583(5) -0.4236(5) 0.9218(5) 0.091(4) Uani 1 1 d U
H30A H 0.7891 -0.4142 0.9119 0.109 Uiso 1 1 calc R
C31 C 0.7211(5) -0.4177(4) 0.8918(5) 0.084(4) Uani 1 1 d U
H31A H 0.7270 -0.4045 0.8614 0.101 Uiso 1 1 calc R
C32 C 0.6930(5) -0.4814(5) 1.0313(5) 0.070(3) Uani 1 1 d U
N31 N 0.3912(5) -0.0703(5) 0.9685(4) 0.108(3) Uani 1 1 d U
O31 O 0.3173(4) -0.0641(4) 0.9340(4) 0.130(3) Uani 1 1 d U
C33 C 0.3593(6) -0.0478(6) 0.9413(6) 0.114(4) Uani 1 1 d U
H33A H 0.3681 -0.0188 0.9268 0.137 Uiso 1 1 calc R
C34 C 0.3744(5) -0.1135(6) 1.0008(6) 0.152(5) Uani 1 1 d U
H34A H 0.3419 -0.1223 0.9923 0.228 Uiso 1 1 calc R
H34B H 0.3754 -0.1041 1.0343 0.228 Uiso 1 1 calc R
H34C H 0.3955 -0.1406 0.9958 0.228 Uiso 1 1 calc R
C35 C 0.4394(5) -0.0540(6) 0.9768(6) 0.135(5) Uani 1 1 d U
H35A H 0.4462 -0.0269 0.9561 0.202 Uiso 1 1 calc R
H35B H 0.4617 -0.0797 0.9698 0.202 Uiso 1 1 calc R
H35C H 0.4429 -0.0443 1.0100 0.202 Uiso 1 1 calc R
O32 O 0.8268(6) 0.0016(7) 1.0961(7) 0.221(7) Uani 1 1 d U
N32 N 0.8903(8) -0.0301(8) 1.0687(8) 0.229(6) Uani 1 1 d U
C36 C 0.8564(10) 0.0150(14) 1.0738(12) 0.221(8) Uani 1 1 d U
H36A H 0.8605 0.0458 1.0608 0.265 Uiso 1 1 calc R
C37 C 0.9404(9) -0.0242(9) 1.0279(9) 0.278(10) Uani 1 1 d U
H37A H 0.9402 0.0076 1.0138 0.417 Uiso 1 1 calc R
H37B H 0.9376 -0.0479 1.0027 0.417 Uiso 1 1 calc R
H37C H 0.9701 -0.0290 1.0452 0.417 Uiso 1 1 calc R
C38 C 0.8775(8) -0.0763(8) 1.1053(10) 0.254(9) Uani 1 1 d U
H38A H 0.8497 -0.0685 1.1245 0.381 Uiso 1 1 calc R
H38B H 0.9047 -0.0824 1.1261 0.381 Uiso 1 1 calc R
H38C H 0.8709 -0.1046 1.0863 0.381 Uiso 1 1 calc R
O1W O 0.7468(4) -0.1715(4) 0.8437(4) 0.147(4) Uiso 1 1 d .
O2W O 0.5574(6) -0.2338(5) 0.7103(6) 0.225(6) Uiso 1 1 d .
O3W O 0.5253(6) -0.3215(6) 0.7103(6) 0.254(7) Uiso 1 1 d .
O4W O 0.4417(7) -0.2326(6) 0.7654(6) 0.258(8) Uiso 1 1 d .
O5W O 0.7734(7) 0.0449(7) 1.2876(7) 0.258(8) Uiso 0.92 1 d P
O6W O 0.7840(9) 0.0681(9) 1.2112(8) 0.243(10) Uiso 0.67 1 d P
O7W O 0.6216(12) -0.2343(11) 0.7861(11) 0.239(13) Uiso 0.50 1 d P
O8W O 0.7654(8) -0.2346(8) 0.7654(8) 0.225(15) Uiso 0.75 3 d SP
O9W O 0.4282(11) -0.0718(11) 0.5718(11) 0.23(2) Uiso 0.50 3 d SP
O10W O 0.5771(9) -0.0771(9) 1.0771(9) 0.180(17) Uiso 0.50 3 d SP

loop_
_atom_site_aniso_label
_atom_site_aniso_U_11
_atom_site_aniso_U_22
_atom_site_aniso_U_33
_atom_site_aniso_U_23
_atom_site_aniso_U_13
_atom_site_aniso_U_12
Fe1 0.0568(8) 0.0568(8) 0.0568(8) 0.0069(9) -0.0069(9) 0.0069(9)
Fe2 0.0811(13) 0.0492(11) 0.0833(14) -0.0073(10) 0.0109(11) 0.0017(10)
O11 0.085(5) 0.049(5) 0.026(4) -0.012(4) -0.008(4) -0.001(4)
O12 0.106(6) 0.047(5) 0.041(4) 0.004(4) 0.008(4) 0.016(5)
O13 0.077(6) 0.046(5) 0.081(6) -0.016(4) 0.016(5) -0.005(4)
O14 0.100(7) 0.028(5) 0.109(7) -0.007(5) -0.006(5) 0.004(4)
O15 0.060(5) 0.069(5) 0.092(6) -0.010(4) 0.004(5) -0.010(5)
O16 0.091(7) 0.101(6) 0.074(6) -0.012(5) 0.025(5) -0.006(5)
O17 0.057(5) 0.104(6) 0.082(6) -0.004(5) -0.009(5) 0.009(5)
O18 0.055(5) 0.109(7) 0.093(6) -0.030(6) -0.024(5) 0.012(5)
N11 0.093(7) 0.054(6) 0.039(6) 0.002(5) 0.014(5) 0.002(6)
N12 0.105(8) 0.048(7) 0.090(7) -0.013(6) -0.022(6) 0.005(6)
N13 0.067(7) 0.130(9) 0.090(8) -0.013(7) 0.004(7) -0.035(7)
N14 0.055(7) 0.092(8) 0.084(8) -0.003(6) -0.020(6) -0.002(6)
C1 0.098(7) 0.027(6) 0.030(6) 0.002(6) 0.009(6) 0.006(6)
C2 0.141(9) 0.062(8) 0.036(7) 0.015(6) -0.014(7) 0.000(7)
C3 0.070(7) 0.050(7) 0.060(7) -0.009(6) 0.001(6) -0.002(6)
C4 0.113(8) 0.056(7) 0.050(7) 0.002(6) -0.039(7) 0.001(7)
C5 0.183(11) 0.055(8) 0.083(9) -0.023(7) -0.045(9) 0.023(8)
C6 0.195(12) 0.071(9) 0.077(9) -0.020(8) -0.066(9) 0.005(9)
C7 0.202(12) 0.057(8) 0.078(9) 0.000(7) -0.048(9) 0.026(9)
C8 0.090(8) 0.041(7) 0.059(7) -0.026(7) -0.003(7) 0.009(7)
C9 0.071(8) 0.072(8) 0.090(8) -0.014(7) 0.012(8) 0.005(8)
C10 0.050(7) 0.056(7) 0.096(8) -0.031(6) 0.004(7) 0.001(6)
C11 0.040(7) 0.082(9) 0.080(8) 0.007(7) -0.012(6) -0.009(7)
C12 0.072(8) 0.081(8) 0.079(8) 0.012(7) 0.016(7) 0.003(7)
C13 0.091(9) 0.081(9) 0.107(9) -0.015(8) 0.001(8) 0.009(8)
C14 0.088(9) 0.066(8) 0.093(9) -0.013(7) -0.003(7) 0.007(7)
C15 0.081(9) 0.071(8) 0.104(9) 0.000(7) -0.001(8) -0.041(7)
C16 0.055(8) 0.087(8) 0.086(9) 0.012(7) 0.033(7) 0.012(7)
Fe3 0.0723(9) 0.0723(9) 0.0723(9) -0.0055(10) 0.0055(10) 0.0055(10)
Fe4 0.1076(15) 0.0496(11) 0.0454(11) -0.0014(9) -0.0006(10) -0.0124(10)
O21 0.095(6) 0.083(6) 0.057(5) -0.015(4) 0.022(5) 0.013(5)
O22 0.067(5) 0.081(6) 0.057(5) 0.007(5) 0.016(4) 0.008(5)
O23 0.084(5) 0.053(5) 0.063(5) -0.004(5) 0.023(4) 0.003(4)
O24 0.119(7) 0.065(6) 0.061(5) -0.016(4) 0.004(5) -0.026(5)
O25 0.080(6) 0.074(5) 0.052(5) 0.010(4) 0.014(5) -0.004(5)
O26 0.114(7) 0.083(6) 0.037(5) -0.002(4) -0.025(5) 0.008(5)
O27 0.046(5) 0.088(6) 0.065(5) 0.028(4) -0.001(4) -0.026(4)
O28 0.064(5) 0.122(7) 0.038(5) 0.020(5) -0.012(4) -0.021(4)
N21 0.071(7) 0.080(7) 0.071(7) -0.003(6) 0.014(6) 0.022(6)
N22 0.101(8) 0.058(7) 0.072(7) -0.036(6) 0.005(6) -0.013(6)
N23 0.093(8) 0.087(7) 0.046(7) -0.010(6) 0.019(6) -0.006(6)
N24 0.059(6) 0.095(7) 0.076(8) 0.008(6) -0.007(6) -0.031(6)
C17 0.071(8) 0.051(7) 0.072(8) -0.004(6) -0.025(7) 0.036(6)
C18 0.094(8) 0.053(7) 0.055(7) 0.026(6) -0.007(7) 0.008(7)
C19 0.074(8) 0.055(8) 0.057(8) -0.002(6) -0.005(7) -0.007(6)
C20 0.094(8) 0.050(7) 0.060(8) -0.012(7) -0.009(7) 0.009(7)
C21 0.137(11) 0.099(10) 0.065(9) 0.005(8) 0.002(8) -0.009(9)
C22 0.162(12) 0.125(11) 0.106(11) 0.016(9) 0.006(10) 0.025(10)
C23 0.152(11) 0.098(10) 0.072(9) 0.049(8) 0.037(8) 0.024(9)
C24 0.077(8) 0.053(7) 0.053(7) 0.001(7) 0.018(6) -0.022(7)
C25 0.072(8) 0.061(7) 0.051(7) -0.001(6) -0.007(7) -0.015(7)
C26 0.069(8) 0.081(7) 0.061(7) -0.006(6) 0.002(7) -0.012(7)
C27 0.055(7) 0.094(8) 0.050(7) 0.004(6) 0.011(6) 0.009(7)
C28 0.080(8) 0.083(8) 0.053(7) 0.014(6) -0.013(7) -0.003(7)
C29 0.068(8) 0.096(9) 0.103(10) 0.036(8) -0.002(8) -0.014(7)
C30 0.065(9) 0.125(10) 0.083(10) 0.017(8) 0.006(7) -0.036(8)
C31 0.072(9) 0.099(9) 0.081(9) 0.006(8) 0.020(8) -0.016(8)
C32 0.070(8) 0.087(8) 0.052(7) 0.012(7) -0.002(7) -0.011(7)
N31 0.085(7) 0.133(8) 0.105(7) 0.010(6) 0.003(7) 0.029(7)
O31 0.083(7) 0.189(9) 0.117(7) 0.024(7) -0.007(6) 0.053(7)
C33 0.098(8) 0.141(9) 0.105(8) 0.007(7) -0.002(8) 0.034(8)
C34 0.128(11) 0.177(12) 0.152(11) 0.025(10) -0.016(10) 0.043(10)
C35 0.096(10) 0.163(11) 0.144(11) -0.006(10) 0.006(10) -0.019(10)
O32 0.193(15) 0.208(14) 0.261(17) -0.047(12) -0.090(13) 0.047(12)
N32 0.209(14) 0.204(13) 0.274(17) -0.018(12) -0.057(12) 0.023(13)
C36 0.204(16) 0.198(15) 0.261(18) -0.027(14) -0.062(14) 0.016(14)
C37 0.23(2) 0.235(18) 0.36(2) -0.033(19) -0.113(17) -0.004(18)
C38 0.219(17) 0.184(17) 0.36(2) -0.005(17) -0.001(18) 0.042(16)

loop_
_atom_type_symbol
_atom_type_description
_atom_type_scat_dispersion_real
_atom_type_scat_dispersion_imag
_atom_type_scat_source
C C 0.0033 0.0016 'International Tables Vol C Tables 4.2.6.8 and 6.1.1.4'
H H 0.0000 0.0000 'International Tables Vol C Tables 4.2.6.8 and 6.1.1.4'
N N 0.0061 0.0033 'International Tables Vol C Tables 4.2.6.8 and 6.1.1.4'
O O 0.0106 0.0060 'International Tables Vol C Tables 4.2.6.8 and 6.1.1.4'
Fe Fe 0.3463 0.8444 'International Tables Vol C Tables 4.2.6.8 and 6.1.1.4'

loop_
_geom_angle_atom_site_label_1
_geom_angle_atom_site_label_2
_geom_angle_atom_site_label_3
_geom_angle
_geom_angle_site_symmetry_1
_geom_angle_site_symmetry_3
O12 Fe1 O12 92.5(3) 12_565 .
O12 Fe1 O12 92.5(3) 12_565 6_456
O12 Fe1 O12 92.5(3) . 6_456
O12 Fe1 O11 76.5(3) 12_565 12_565
O12 Fe1 O11 101.9(3) . 12_565
O12 Fe1 O11 162.1(3) 6_456 12_565
O12 Fe1 O11 162.1(3) 12_565 .
O12 Fe1 O11 76.5(3) . .
O12 Fe1 O11 101.9(3) 6_456 .
O11 Fe1 O11 91.8(3) 12_565 .
O12 Fe1 O11 101.9(3) 12_565 6_456
O12 Fe1 O11 162.1(3) . 6_456
O12 Fe1 O11 76.5(3) 6_456 6_456
O11 Fe1 O11 91.8(3) 12_565 6_456
O11 Fe1 O11 91.8(3) . 6_456
O14 Fe2 O18 90.1(3) . 6_456
O14 Fe2 O16 93.7(4) . .
O18 Fe2 O16 89.2(3) 6_456 .
O14 Fe2 O13 77.6(3) . .
O18 Fe2 O13 163.1(3) 6_456 .
O16 Fe2 O13 103.0(3) . .
O14 Fe2 O15 166.1(3) . .
O18 Fe2 O15 99.9(3) 6_456 .
O16 Fe2 O15 77.0(3) . .
O13 Fe2 O15 94.3(3) . .
O14 Fe2 O17 103.4(3) . 6_456
O18 Fe2 O17 78.8(3) 6_456 6_456
O16 Fe2 O17 159.0(3) . 6_456
O13 Fe2 O17 92.6(3) . 6_456
O15 Fe2 O17 88.1(3) . 6_456
C1 O11 Fe1 112.5(7) . .
N11 O12 Fe1 110.5(5) . .
C8 O13 Fe2 113.7(7) . .
N12 O14 Fe2 110.5(6) . .
C9 O15 Fe2 112.7(9) . .
N13 O16 Fe2 110.5(6) . .
C16 O17 Fe2 111.0(8) . 12_565
N14 O18 Fe2 114.1(6) . 12_565
C1 N11 O12 120.8(9) . .
C8 N12 O14 121.4(11) . .
C9 N13 O16 117.3(12) . .
C16 N14 O18 114.3(11) . .
O11 C1 N11 117.0(10) . .
O11 C1 C2 123.3(10) . .
N11 C1 C2 119.6(11) . .
C7 C2 C3 120.0(12) . .
C7 C2 C1 123.8(12) . .
C3 C2 C1 115.9(11) . .
C2 C3 C4 120.6(11) . .
C5 C4 C8 123.7(13) . .
C5 C4 C3 116.3(11) . .
C8 C4 C3 119.4(11) . .
C4 C5 C6 122.4(12) . .
C7 C6 C5 120.0(12) . .
C2 C7 C6 119.9(13) . .
N12 C8 O13 116.4(12) . .
N12 C8 C4 121.5(13) . .
O13 C8 C4 122.1(11) . .
O15 C9 N13 117.6(14) . .
O15 C9 C10 122.9(13) . .
N13 C9 C10 119.5(14) . .
C11 C10 C9 120.3(12) . .
C11 C10 C15 118.2(12) . .
C9 C10 C15 121.2(12) . .
C10 C11 C12 123.6(13) . .
C11 C12 C13 119.8(13) . .
C11 C12 C16 124.5(14) . .
C13 C12 C16 115.6(13) . .
C14 C13 C12 116.5(13) . .
C15 C14 C13 121.9(14) . .
C14 C15 C10 119.4(13) . .
N14 C16 O17 121.3(13) . .
N14 C16 C12 124.2(13) . .
O17 C16 C12 114.4(14) . .
O22 Fe3 O22 87.7(3) 7_656 .
O22 Fe3 O22 87.7(3) 7_656 10_536
O22 Fe3 O22 87.7(3) . 10_536
O22 Fe3 O21 75.6(3) 7_656 7_656
O22 Fe3 O21 158.3(3) . 7_656
O22 Fe3 O21 105.0(3) 10_536 7_656
O22 Fe3 O21 105.0(3) 7_656 .
O22 Fe3 O21 75.6(3) . .
O22 Fe3 O21 158.3(3) 10_536 .
O21 Fe3 O21 95.3(3) 7_656 .
O22 Fe3 O21 158.3(3) 7_656 10_536
O22 Fe3 O21 105.0(3) . 10_536
O22 Fe3 O21 75.6(3) 10_536 10_536
O21 Fe3 O21 95.3(3) 7_656 10_536
O21 Fe3 O21 95.3(3) . 10_536
O26 Fe4 O28 89.1(3) . 10_536
O26 Fe4 O24 94.2(3) . .
O28 Fe4 O24 89.9(3) 10_536 .
O26 Fe4 O23 164.7(3) . .
O28 Fe4 O23 104.2(3) 10_536 .
O24 Fe4 O23 78.3(3) . .
O26 Fe4 O25 78.2(3) . .
O28 Fe4 O25 162.7(3) 10_536 .
O24 Fe4 O25 102.5(3) . .
O23 Fe4 O25 90.2(3) . .
O26 Fe4 O27 100.3(3) . 10_536
O28 Fe4 O27 78.8(3) 10_536 10_536
O24 Fe4 O27 161.4(3) . 10_536
O23 Fe4 O27 90.0(3) . 10_536
O25 Fe4 O27 91.9(3) . 10_536
C17 O21 Fe3 117.3(8) . .
N21 O22 Fe3 110.1(6) . .
C24 O23 Fe4 114.3(7) . .
N22 O24 Fe4 110.3(6) . .
C25 O25 Fe4 111.1(8) . .
N23 O26 Fe4 111.6(6) . .
C32 O27 Fe4 111.2(8) . 7_656
N24 O28 Fe4 110.7(6) . 7_656
C17 N21 O22 127.4(11) . .
C24 N22 O24 120.1(10) . .
O26 N23 C25 119.4(11) . .
C32 N24 O28 117.6(10) . .
N21 C17 O21 108.3(13) . .
N21 C17 C18 131.5(12) . .
O21 C17 C18 120.2(12) . .
C23 C18 C19 121.7(13) . .
C23 C18 C17 116.4(13) . .
C19 C18 C17 121.8(12) . .
C20 C19 C18 121.9(12) . .
C19 C20 C21 118.3(13) . .
C19 C20 C24 122.0(13) . .
C21 C20 C24 119.4(14) . .
C20 C21 C22 120.0(14) . .
C23 C22 C21 115.6(15) . .
C18 C23 C22 122.4(15) . .
O23 C24 N22 115.4(12) . .
O23 C24 C20 123.4(12) . .
N22 C24 C20 121.0(13) . .
O25 C25 N23 118.2(12) . .
O25 C25 C26 122.1(12) . .
N23 C25 C26 119.7(13) . .
C31 C26 C25 126.5(12) . .
C31 C26 C27 117.0(12) . .
C25 C26 C27 116.5(11) . .
C28 C27 C26 117.7(11) . .
C29 C28 C27 121.6(11) . .
C29 C28 C32 125.7(12) . .
C27 C28 C32 112.1(12) . .
C28 C29 C30 119.2(12) . .
C31 C30 C29 121.3(13) . .
C30 C31 C26 123.1(13) . .
O27 C32 N24 121.1(12) . .
O27 C32 C28 124.4(13) . .
N24 C32 C28 114.5(12) . .
C33 N31 C35 124.7(16) . .
C33 N31 C34 119.3(14) . .
C35 N31 C34 115.4(13) . .
O31 C33 N31 122.7(18) . .
C36 N32 C38 115(2) . .
C36 N32 C37 116(2) . .
C38 N32 C37 128(2) . .
O32 C36 N32 103(4) . .

loop_
_geom_bond_atom_site_label_1
_geom_bond_atom_site_label_2
_geom_bond_distance
_geom_bond_site_symmetry_2
Fe1 O12 1.968(6) 12_565
Fe1 O12 1.968(6) .
Fe1 O12 1.968(6) 6_456
Fe1 O11 2.067(6) 12_565
Fe1 O11 2.067(6) .
Fe1 O11 2.067(6) 6_456
Fe2 O14 1.977(8) .
Fe2 O18 1.987(7) 6_456
Fe2 O16 1.988(8) .
Fe2 O13 2.020(8) .
Fe2 O15 2.045(7) .
Fe2 O17 2.050(8) 6_456
O11 C1 1.225(10) .
O12 N11 1.319(9) .
O13 C8 1.274(12) .
O14 N12 1.331(10) .
O15 C9 1.256(13) .
O16 N13 1.356(10) .
O17 C16 1.320(14) .
O17 Fe2 2.050(8) 12_565
O18 N14 1.383(11) .
O18 Fe2 1.987(7) 12_565
N11 C1 1.268(11) .
N12 C8 1.247(12) .
N13 C9 1.305(14) .
N14 C16 1.302(15) .
C1 C2 1.436(14) .
C2 C7 1.356(15) .
C2 C3 1.427(14) .
C3 C4 1.473(14) .
C4 C5 1.344(14) .
C4 C8 1.419(15) .
C5 C6 1.440(17) .
C6 C7 1.394(16) .
C9 C10 1.402(16) .
C10 C11 1.314(14) .
C10 C15 1.448(15) .
C11 C12 1.351(15) .
C12 C13 1.429(16) .
C12 C16 1.546(17) .
C13 C14 1.398(15) .
C14 C15 1.341(14) .
Fe3 O22 1.983(7) 7_656
Fe3 O22 1.983(7) .
Fe3 O22 1.983(7) 10_536
Fe3 O21 2.057(7) 7_656
Fe3 O21 2.057(7) .
Fe3 O21 2.057(7) 10_536
Fe4 O26 1.963(8) .
Fe4 O28 1.971(7) 10_536
Fe4 O24 1.998(7) .
Fe4 O23 2.039(7) .
Fe4 O25 2.063(7) .
Fe4 O27 2.064(7) 10_536
O21 C17 1.297(11) .
O22 N21 1.300(10) .
O23 C24 1.294(12) .
O24 N22 1.379(10) .
O25 C25 1.242(12) .
O26 N23 1.308(11) .
O27 C32 1.191(13) .
O27 Fe4 2.064(7) 7_656
O28 N24 1.330(11) .
O28 Fe4 1.971(7) 7_656
N21 C17 1.272(13) .
N22 C24 1.302(12) .
N23 C25 1.310(13) .
N24 C32 1.326(13) .
C17 C18 1.431(16) .
C18 C23 1.321(15) .
C18 C19 1.352(14) .
C19 C20 1.351(14) .
C20 C21 1.352(15) .
C20 C24 1.389(15) .
C21 C22 1.508(19) .
C22 C23 1.333(16) .
C25 C26 1.460(15) .
C26 C31 1.417(15) .
C26 C27 1.475(14) .
C27 C28 1.420(14) .
C28 C29 1.384(15) .
C28 C32 1.540(15) .
C29 C30 1.412(15) .
C30 C31 1.330(15) .
N31 C33 1.315(17) .
N31 C35 1.425(15) .
N31 C34 1.563(17) .
O31 C33 1.262(16) .
O32 C36 1.09(3) .
N32 C36 1.57(4) .
N32 C38 1.67(3) .
N32 C37 1.79(3) .
